data_4126484
loop_
_publ_author_name
'Knopf, Kevin M.'
'Murphy, Brendan L.'
'MacMillan, Samantha N.'
'Baskin, Jeremy M.'
'Barr, Martin P.'
'Boros, Eszter'
'Wilson, Justin J.'

_publ_section_title
;
 In Vitro Anticancer Activity and in Vivo Biodistribution of Rhenium(I)
 Tricarbonyl Aqua Complexes
;
_journal_name_full 'Journal of the American Chemical Society'
_journal_paper_doi 10.1021/jacs.7b08640
_journal_year 2017
_chemical_formula_sum 'C18 H12 F3 N2 O10 Re S'
_chemical_formula_weight 691.56
_space_group_crystal_system triclinic
_space_group_IT_number 2
_space_group_name_Hall '-P 1'
_space_group_name_H-M_alt 'P -1'
_symmetry_space_group_name_Hall '-P 1'
_symmetry_space_group_name_H-M 'P -1'
_atom_sites_solution_hydrogens geom
_audit_creation_method SHELXL-2014/7
_cell_angle_alpha 74.264(4)
_cell_angle_beta 89.405(4)
_cell_angle_gamma 85.789(4)
_cell_formula_units_Z 2
_cell_length_a 9.3515(8)
_cell_length_b 9.5031(8)
_cell_length_c 13.1788(11)
_cell_measurement_reflns_used 9948
_cell_measurement_temperature 223(2)
_cell_measurement_theta_max 30.19
_cell_measurement_theta_min 2.37
_cell_volume 1124.18(17)
_computing_cell_refinement 'Bruker SAINT'
_computing_data_collection 'Bruker APEX2'
_computing_data_reduction 'Bruker SAINT'
_computing_molecular_graphics 'Bruker SHELXTL'
_computing_publication_material 'Bruker SHELXTL'
_computing_structure_refinement 'SHELXL-2014/7 (Sheldrick, 2014)'
_computing_structure_solution 'SHELXS-97 (Sheldrick 2008)'
_diffrn_ambient_temperature 223(2)
_diffrn_measured_fraction_theta_full 1.000
_diffrn_measured_fraction_theta_max 1.000
_diffrn_measurement_device_type 'Bruker APEX-II CCD'
_diffrn_measurement_method '\f and \w scans'
_diffrn_radiation_type MoK\a
_diffrn_radiation_wavelength 0.71073
_diffrn_reflns_av_R_equivalents 0.0306
_diffrn_reflns_av_unetI/netI 0.0245
_diffrn_reflns_Laue_measured_fraction_full 1.000
_diffrn_reflns_Laue_measured_fraction_max 1.000
_diffrn_reflns_limit_h_max 11
_diffrn_reflns_limit_h_min -11
_diffrn_reflns_limit_k_max 10
_diffrn_reflns_limit_k_min -11
_diffrn_reflns_limit_l_max 15
_diffrn_reflns_limit_l_min -15
_diffrn_reflns_number 19763
_diffrn_reflns_point_group_measured_fraction_full 1.000
_diffrn_reflns_point_group_measured_fraction_max 1.000
_diffrn_reflns_theta_full 25.242
_diffrn_reflns_theta_max 25.347
_diffrn_reflns_theta_min 2.184
_exptl_absorpt_coefficient_mu 5.580
_exptl_absorpt_correction_T_max 0.7461
_exptl_absorpt_correction_T_min 0.5873
_exptl_absorpt_correction_type multi-scan
_exptl_absorpt_process_details 'SADABS 2014/5'
_exptl_crystal_colour yellow
_exptl_crystal_density_diffrn 2.043
_exptl_crystal_description Block
_exptl_crystal_F_000 664
_exptl_crystal_size_max 0.170
_exptl_crystal_size_mid 0.140
_exptl_crystal_size_min 0.070
_refine_diff_density_max 1.375
_refine_diff_density_min -0.496
_refine_diff_density_rms 0.092
_refine_ls_extinction_method none
_refine_ls_goodness_of_fit_ref 1.097
_refine_ls_hydrogen_treatment constr
_refine_ls_matrix_type full
_refine_ls_number_parameters 318
_refine_ls_number_reflns 4127
_refine_ls_number_restraints 0
_refine_ls_restrained_S_all 1.097
_refine_ls_R_factor_all 0.0216
_refine_ls_R_factor_gt 0.0198
_refine_ls_shift/su_max 0.002
_refine_ls_shift/su_mean 0.000
_refine_ls_structure_factor_coef Fsqd
_refine_ls_weighting_details 'w=1/[\s^2^(Fo^2^)+(0.0188P)^2^+0.7228P] where P=(Fo^2^+2Fc^2^)/3'
_refine_ls_weighting_scheme calc
_refine_ls_wR_factor_gt 0.0436
_refine_ls_wR_factor_ref 0.0443
_reflns_Friedel_coverage 0.000
_reflns_number_gt 3875
_reflns_number_total 4127
_reflns_threshold_expression 'I > 2\s(I)'
_cod_data_source_file ja7b08640_si_002.cif
_cod_data_source_block 11
_cod_database_code 4126484
_shelx_shelxl_version_number 2014/7
_shelx_space_group_comment
; 
The symmetry employed for this shelxl refinement is uniquely defined 
by the following loop, which should always be used as a source of 
symmetry information in preference to the above space-group names. 
They are only intended as comments. 
;
_shelx_estimated_absorpt_t_min 0.451
_shelx_estimated_absorpt_t_max 0.696
_exptl_absorpt_special_details none

loop_
_space_group_symop_operation_xyz
'x, y, z'
'-x, -y, -z'

loop_
_atom_site_label
_atom_site_type_symbol
_atom_site_fract_x
_atom_site_fract_y
_atom_site_fract_z
_atom_site_U_iso_or_equiv
_atom_site_adp_type
_atom_site_occupancy
_atom_site_site_symmetry_order
_atom_site_calc_flag
_atom_site_refinement_flags_posn
_atom_site_refinement_flags_adp
Re Re 0.41233(2) 0.84223(2) 0.81695(2) 0.02744(5) Uani 1 1 d . .
S S 0.64713(9) 0.65987(9) 0.69386(7) 0.03109(18) Uani 1 1 d . .
O1 O 0.2038(3) 1.0739(3) 0.8686(2) 0.0423(6) Uani 1 1 d . .
O2 O 0.5970(3) 1.0944(3) 0.7092(3) 0.0627(8) Uani 1 1 d . .
O3 O 0.5558(3) 0.8190(3) 1.0301(2) 0.0615(8) Uani 1 1 d . .
O4 O 0.0030(3) 0.9151(3) 0.3437(2) 0.0494(7) Uani 1 1 d . .
O5 O -0.0658(3) 0.7057(3) 0.45316(19) 0.0453(6) Uani 1 1 d . .
O6 O 0.0144(3) 0.2124(3) 1.04286(18) 0.0404(6) Uani 1 1 d . .
O7 O -0.0508(2) 0.2792(2) 0.87187(17) 0.0328(5) Uani 1 1 d . .
O8 O 0.5506(2) 0.6654(2) 0.78175(18) 0.0364(5) Uani 1 1 d . .
O9 O 0.6181(3) 0.7748(3) 0.6002(2) 0.0540(7) Uani 1 1 d . .
O10 O 0.7925(3) 0.6253(4) 0.7270(2) 0.0689(9) Uani 1 1 d . .
N1 N 0.2891(3) 0.8378(3) 0.6785(2) 0.0254(6) Uani 1 1 d . .
N2 N 0.2809(3) 0.6576(3) 0.8729(2) 0.0263(6) Uani 1 1 d . .
F1 F 0.6723(5) 0.4598(3) 0.5935(3) 0.1190(14) Uani 1 1 d . .
F2 F 0.4579(4) 0.5155(4) 0.6312(3) 0.1238(14) Uani 1 1 d . .
F3 F 0.6015(5) 0.3854(3) 0.7527(3) 0.1106(13) Uani 1 1 d . .
C1 C 0.2813(3) 0.9854(4) 0.8493(2) 0.0304(7) Uani 1 1 d . .
C2 C 0.5292(4) 0.9989(4) 0.7505(3) 0.0384(8) Uani 1 1 d . .
C3 C 0.5066(4) 0.8275(4) 0.9489(3) 0.0376(8) Uani 1 1 d . .
C4 C 0.2987(3) 0.9300(3) 0.5814(3) 0.0319(7) Uani 1 1 d . .
H4 H 0.3683 0.9991 0.5697 0.038 Uiso 1 1 calc R U
C5 C 0.2116(4) 0.9278(4) 0.4987(3) 0.0327(7) Uani 1 1 d . .
H5 H 0.2210 0.9943 0.4320 0.039 Uiso 1 1 calc R U
C6 C 0.1091(3) 0.8252(3) 0.5155(2) 0.0294(7) Uani 1 1 d . .
C7 C 0.0986(3) 0.7299(3) 0.6148(2) 0.0277(7) Uani 1 1 d . .
H7 H 0.0295 0.6603 0.6279 0.033 Uiso 1 1 calc R U
C8 C 0.1897(3) 0.7370(3) 0.6949(2) 0.0246(6) Uani 1 1 d . .
C9 C 0.1890(3) 0.6343(3) 0.8009(2) 0.0236(6) Uani 1 1 d . .
C10 C 0.1039(3) 0.5171(3) 0.8260(2) 0.0254(7) Uani 1 1 d . .
H10 H 0.0400 0.5034 0.7755 0.030 Uiso 1 1 calc R U
C11 C 0.1128(3) 0.4200(3) 0.9256(2) 0.0258(7) Uani 1 1 d . .
C12 C 0.2056(3) 0.4434(3) 0.9994(3) 0.0298(7) Uani 1 1 d . .
H12 H 0.2128 0.3796 1.0679 0.036 Uiso 1 1 calc R U
C13 C 0.2873(3) 0.5625(3) 0.9702(3) 0.0300(7) Uani 1 1 d . .
H13 H 0.3505 0.5785 1.0203 0.036 Uiso 1 1 calc R U
C14 C 0.0114(4) 0.8226(4) 0.4264(3) 0.0344(8) Uani 1 1 d . .
C15 C -0.1694(5) 0.6942(5) 0.3753(3) 0.0562(11) Uani 1 1 d . .
H15A H -0.2484 0.7677 0.3711 0.084 Uiso 1 1 calc R U
H15B H -0.2055 0.5974 0.3957 0.084 Uiso 1 1 calc R U
H15C H -0.1238 0.7097 0.3071 0.084 Uiso 1 1 calc R U
C16 C 0.0212(3) 0.2914(3) 0.9552(3) 0.0273(7) Uani 1 1 d . .
C17 C -0.1381(4) 0.1554(4) 0.8883(3) 0.0407(8) Uani 1 1 d . .
H17A H -0.0799 0.0656 0.9197 0.061 Uiso 1 1 calc R U
H17B H -0.1764 0.1512 0.8211 0.061 Uiso 1 1 calc R U
H17C H -0.2165 0.1663 0.9349 0.061 Uiso 1 1 calc R U
C18 C 0.5924(6) 0.4958(5) 0.6652(4) 0.0646(13) Uani 1 1 d . .

loop_
_atom_site_aniso_label
_atom_site_aniso_U_11
_atom_site_aniso_U_22
_atom_site_aniso_U_33
_atom_site_aniso_U_23
_atom_site_aniso_U_13
_atom_site_aniso_U_12
Re 0.02317(8) 0.02806(8) 0.03263(9) -0.01048(6) 0.00124(5) -0.00352(5)
S 0.0249(4) 0.0339(4) 0.0341(5) -0.0089(4) 0.0029(3) -0.0017(3)
O1 0.0387(15) 0.0416(14) 0.0480(16) -0.0172(12) 0.0017(12) 0.0073(11)
O2 0.067(2) 0.0507(17) 0.079(2) -0.0252(16) 0.0254(17) -0.0313(15)
O3 0.067(2) 0.0678(19) 0.0560(19) -0.0291(16) -0.0311(16) 0.0071(15)
O4 0.0670(19) 0.0473(15) 0.0284(14) 0.0010(13) -0.0099(13) -0.0100(13)
O5 0.0549(17) 0.0487(15) 0.0307(14) -0.0037(12) -0.0085(12) -0.0201(13)
O6 0.0535(16) 0.0379(13) 0.0260(13) -0.0004(11) 0.0009(11) -0.0105(11)
O7 0.0338(13) 0.0272(11) 0.0332(13) -0.0001(10) -0.0007(10) -0.0062(10)
O8 0.0353(13) 0.0331(12) 0.0398(14) -0.0093(11) 0.0119(11) -0.0004(10)
O9 0.0623(19) 0.0429(15) 0.0450(16) 0.0068(13) 0.0107(14) 0.0007(13)
O10 0.0240(15) 0.119(3) 0.0598(19) -0.0201(19) -0.0019(13) 0.0041(15)
N1 0.0224(14) 0.0242(13) 0.0277(14) -0.0038(11) 0.0029(11) -0.0028(10)
N2 0.0218(14) 0.0284(14) 0.0285(15) -0.0078(12) 0.0003(11) 0.0006(11)
F1 0.200(4) 0.084(2) 0.092(2) -0.060(2) 0.034(2) -0.005(2)
F2 0.115(3) 0.152(3) 0.137(3) -0.078(3) -0.016(3) -0.068(3)
F3 0.203(4) 0.0328(14) 0.094(2) -0.0137(16) 0.031(2) -0.0142(18)
C1 0.0296(18) 0.0356(18) 0.0252(17) -0.0055(15) 0.0008(14) -0.0070(15)
C2 0.035(2) 0.039(2) 0.048(2) -0.0209(18) 0.0060(17) -0.0064(16)
C3 0.035(2) 0.0352(19) 0.045(2) -0.0152(17) -0.0034(17) 0.0015(15)
C4 0.0291(18) 0.0314(17) 0.0331(19) -0.0048(15) 0.0065(14) -0.0059(14)
C5 0.0354(19) 0.0328(18) 0.0252(18) 0.0001(14) 0.0039(14) -0.0029(14)
C6 0.0317(18) 0.0294(16) 0.0251(17) -0.0049(14) 0.0016(14) 0.0019(13)
C7 0.0266(17) 0.0241(15) 0.0293(18) -0.0009(14) -0.0005(13) -0.0043(13)
C8 0.0221(16) 0.0247(15) 0.0250(16) -0.0039(13) 0.0033(13) -0.0010(12)
C9 0.0201(15) 0.0254(15) 0.0240(16) -0.0048(13) 0.0025(12) -0.0005(12)
C10 0.0239(16) 0.0274(16) 0.0247(17) -0.0069(14) 0.0006(13) -0.0008(12)
C11 0.0238(16) 0.0240(15) 0.0272(17) -0.0040(13) 0.0051(13) 0.0023(12)
C12 0.0315(18) 0.0298(17) 0.0236(17) -0.0010(14) 0.0020(14) 0.0027(14)
C13 0.0296(18) 0.0340(17) 0.0256(17) -0.0077(15) -0.0032(14) 0.0032(14)
C14 0.041(2) 0.0366(19) 0.0250(19) -0.0078(16) 0.0032(15) 0.0002(15)
C15 0.069(3) 0.063(3) 0.040(2) -0.017(2) -0.016(2) -0.018(2)
C16 0.0271(17) 0.0220(15) 0.0291(18) -0.0018(14) 0.0045(14) 0.0018(12)
C17 0.040(2) 0.0335(19) 0.046(2) -0.0044(17) 0.0020(17) -0.0137(16)
C18 0.098(4) 0.045(2) 0.057(3) -0.023(2) 0.014(3) -0.009(2)

loop_
_atom_type_symbol
_atom_type_description
_atom_type_scat_dispersion_real
_atom_type_scat_dispersion_imag
_atom_type_scat_source
C C 0.0033 0.0016 'International Tables Vol C Tables 4.2.6.8 and 6.1.1.4'
H H 0.0000 0.0000 'International Tables Vol C Tables 4.2.6.8 and 6.1.1.4'
N N 0.0061 0.0033 'International Tables Vol C Tables 4.2.6.8 and 6.1.1.4'
O O 0.0106 0.0060 'International Tables Vol C Tables 4.2.6.8 and 6.1.1.4'
F F 0.0171 0.0103 'International Tables Vol C Tables 4.2.6.8 and 6.1.1.4'
S S 0.1246 0.1234 'International Tables Vol C Tables 4.2.6.8 and 6.1.1.4'
Re Re -1.0185 7.2310 'International Tables Vol C Tables 4.2.6.8 and 6.1.1.4'

loop_
_geom_angle_atom_site_label_1
_geom_angle_atom_site_label_2
_geom_angle_atom_site_label_3
_geom_angle
C1 Re C2 87.59(14)
C1 Re C3 87.20(14)
C2 Re C3 89.02(16)
C1 Re N2 96.66(11)
C2 Re N2 172.57(12)
C3 Re N2 97.25(13)
C1 Re N1 92.69(12)
C2 Re N1 98.09(13)
C3 Re N1 172.87(12)
N2 Re N1 75.68(9)
C1 Re O8 175.66(11)
C2 Re O8 96.54(11)
C3 Re O8 94.20(11)
N2 Re O8 79.09(9)
N1 Re O8 85.41(9)
O10 S O9 117.44(19)
O10 S O8 112.43(16)
O9 S O8 114.47(15)
O10 S C18 104.7(2)
O9 S C18 105.5(2)
O8 S C18 99.86(18)
C14 O5 C15 116.0(3)
C16 O7 C17 116.7(3)
S O8 Re 132.85(14)
C4 N1 C8 118.4(3)
C4 N1 Re 125.7(2)
C8 N1 Re 115.8(2)
C13 N2 C9 118.2(3)
C13 N2 Re 125.9(2)
C9 N2 Re 115.9(2)
O1 C1 Re 178.8(3)
O2 C2 Re 178.6(4)
O3 C3 Re 176.3(3)
N1 C4 C5 123.0(3)
N1 C4 H4 118.5
C5 C4 H4 118.5
C4 C5 C6 118.7(3)
C4 C5 H5 120.7
C6 C5 H5 120.7
C7 C6 C5 118.7(3)
C7 C6 C14 121.8(3)
C5 C6 C14 119.4(3)
C8 C7 C6 120.0(3)
C8 C7 H7 120.0
C6 C7 H7 120.0
N1 C8 C7 121.2(3)
N1 C8 C9 116.0(3)
C7 C8 C9 122.7(3)
N2 C9 C10 121.2(3)
N2 C9 C8 116.3(3)
C10 C9 C8 122.5(3)
C9 C10 C11 119.9(3)
C9 C10 H10 120.0
C11 C10 H10 120.0
C12 C11 C10 119.2(3)
C12 C11 C16 119.7(3)
C10 C11 C16 121.1(3)
C13 C12 C11 118.3(3)
C13 C12 H12 120.8
C11 C12 H12 120.8
N2 C13 C12 123.2(3)
N2 C13 H13 118.4
C12 C13 H13 118.4
O4 C14 O5 125.3(3)
O4 C14 C6 124.1(3)
O5 C14 C6 110.6(3)
O5 C15 H15A 109.5
O5 C15 H15B 109.5
H15A C15 H15B 109.5
O5 C15 H15C 109.5
H15A C15 H15C 109.5
H15B C15 H15C 109.5
O6 C16 O7 125.3(3)
O6 C16 C11 123.7(3)
O7 C16 C11 110.9(3)
O7 C17 H17A 109.5
O7 C17 H17B 109.5
H17A C17 H17B 109.5
O7 C17 H17C 109.5
H17A C17 H17C 109.5
H17B C17 H17C 109.5
F1 C18 F2 108.1(4)
F1 C18 F3 108.8(4)
F2 C18 F3 108.2(5)
F1 C18 S 111.8(4)
F2 C18 S 110.4(3)
F3 C18 S 109.4(3)

loop_
_geom_bond_atom_site_label_1
_geom_bond_atom_site_label_2
_geom_bond_distance
Re C1 1.896(3)
Re C2 1.921(4)
Re C3 1.924(4)
Re N2 2.175(3)
Re N1 2.180(3)
Re O8 2.191(2)
S O10 1.420(3)
S O9 1.422(3)
S O8 1.471(2)
S C18 1.810(4)
O1 C1 1.149(4)
O2 C2 1.154(4)
O3 C3 1.150(4)
O4 C14 1.199(4)
O5 C14 1.334(4)
O5 C15 1.450(4)
O6 C16 1.198(4)
O7 C16 1.330(4)
O7 C17 1.449(4)
N1 C4 1.347(4)
N1 C8 1.357(4)
N2 C13 1.353(4)
N2 C9 1.358(4)
F1 C18 1.300(5)
F2 C18 1.323(6)
F3 C18 1.331(5)
C4 C5 1.373(5)
C4 H4 0.9400
C5 C6 1.391(5)
C5 H5 0.9400
C6 C7 1.383(4)
C6 C14 1.502(5)
C7 C8 1.382(4)
C7 H7 0.9400
C8 C9 1.472(4)
C9 C10 1.381(4)
C10 C11 1.384(4)
C10 H10 0.9400
C11 C12 1.383(4)
C11 C16 1.506(4)
C12 C13 1.377(5)
C12 H12 0.9400
C13 H13 0.9400
C15 H15A 0.9700
C15 H15B 0.9700
C15 H15C 0.9700
C17 H17A 0.9700
C17 H17B 0.9700
C17 H17C 0.9700
